data_7038833
loop_
_publ_author_name
'Choi, Wanuk'
'Ohtsu, Hiroyoshi'
'Matsushita, Yoshitaka'
'Kawano, Masaki'

_publ_section_title
;
 Safe P4 reagent in a reusable porous coordination network.
;
_journal_issue 15
_journal_name_full 'Dalton transactions (Cambridge, England : 2003)'
_journal_page_first 6357
_journal_page_last 6360
_journal_paper_doi 10.1039/c6dt00860g
_journal_volume 45
_journal_year 2016
_chemical_formula_sum 'C36 I6 N12 P3.76 Zn3'
_chemical_formula_weight 1674.50
_chemical_name_systematic ' ?'
_space_group_IT_number 11
_symmetry_cell_setting monoclinic
_symmetry_Int_Tables_number 11
_symmetry_space_group_name_Hall '-P 2yb'
_symmetry_space_group_name_H-M 'P 1 21/m 1'
_audit_update_record
;
2016-02-03 deposited with the CCDC.
2016-03-14 downloaded from the CCDC.
;
_cell_angle_alpha 90
_cell_angle_beta 95.488(2)
_cell_angle_gamma 90
_cell_formula_units_Z 2
_cell_length_a 12.7069(3)
_cell_length_b 30.5552(8)
_cell_length_c 6.5079(2)
_cell_measurement_reflns_used 10534
_cell_measurement_temperature 134(2)
_cell_measurement_theta_max 33.9962
_cell_measurement_theta_min 2.5026
_cell_volume 2515.19(12)
_computing_cell_refinement 'RIETAN-FP (Izumi and Momma, 2007)'
_computing_molecular_graphics 'VESTA (Momma and Izumi, 2008)'
_computing_structure_refinement 'RIETAN-FP (Izumi and Momma, 2007)'
_computing_structure_solution DASH
_diffrn_ambient_temperature 134(2)
_diffrn_measurement_device_type IP
_diffrn_radiation_type synchrotron
_diffrn_radiation_wavelength 0.652970
_diffrn_source synchrotron
_diffrn_source_type 'SPring-8 BL15XU'
_exptl_absorpt_coefficient_mu 4.140
_exptl_crystal_density_diffrn 2.211
_exptl_crystal_density_method 'not measured'
_exptl_crystal_F_000 1484.70
_pd_calc_method 'Rietveld Refinement'
_pd_char_colour 'pale green'
_pd_meas_2theta_range_inc 0.0030
_pd_meas_2theta_range_max 33.9962
_pd_meas_2theta_range_min 2.5026
_pd_meas_number_of_points 10534
_pd_meas_scan_method step
_pd_proc_2theta_range_inc 0.0030
_pd_proc_2theta_range_max 33.9962
_pd_proc_2theta_range_min 2.5026
_pd_proc_ls_background_function 'Legendre polynomials'
_pd_proc_ls_pref_orient_corr ' ?'
_pd_proc_ls_profile_function 'split pseudo-Voigt function'
_pd_proc_ls_prof_R_factor 0.04340
_pd_proc_ls_prof_wR_expected 0.31218
_pd_proc_ls_prof_wR_factor 0.05067
_pd_proc_wavelength 0.65297
_pd_spec_mounting capillary
_pd_spec_mount_mode transmission
_pd_spec_shape cylinder
_refine_diff_density_max 0.0
_refine_diff_density_min 0.0
_refine_ls_extinction_method none
_refine_ls_goodness_of_fit_all 0.1623
_refine_ls_hydrogen_treatment none
_refine_ls_matrix_type full
_refine_ls_number_constraints 36
_refine_ls_number_parameters 270
_refine_ls_number_restraints 136
_refine_ls_R_factor_all 0.01782
_refine_ls_R_Fsqd_factor 0.01783
_refine_ls_R_I_factor 0.04738
_refine_ls_shift/su_max 1.0E-6
_refine_ls_weighting_details 1/<i>y</i>~i~
_refine_ls_weighting_scheme sigma
_cod_data_source_file c6dt00860g2.cif
_cod_data_source_block P4_network_P21_m
_cod_depositor_comments 'Adding full bibliography for 7038831--7038834.cif.'
_cod_original_cell_volume 2515.2(1)
_cod_database_code 7038833

loop_
_symmetry_equiv_pos_site_id
_symmetry_equiv_pos_as_xyz
1 x,y,z
2 -x,y+1/2,-z
3 -x,-y,-z
4 x,-y+1/2,z

loop_
_atom_site_label
_atom_site_fract_x
_atom_site_fract_y
_atom_site_fract_z
_atom_site_occupancy
_atom_site_symmetry_multiplicity
_atom_site_Wyckoff_symbol
_atom_site_adp_type
_atom_site_U_iso_or_equiv
_atom_site_type_symbol
N1 1.124(3) 0.616(1) 0.094(6) 1 4 f Uiso 0.02647 N
C2 1.136(4) 0.591(2) 0.284(8) 1 4 f Uiso 0.02647 C
C3 1.213(5) 0.623(2) 0.009(8) 1 4 f Uiso 0.02647 C
C4 1.050(4) 0.584(2) 0.394(8) 1 4 f Uiso 0.02647 C
N5 1.230(4) 0.576(1) 0.372(6) 1 4 f Uiso 0.02647 N
C6 1.204(4) 0.654(1) -0.184(8) 1 4 f Uiso 0.02647 C
N7 1.308(3) 0.610(1) 0.089(6) 1 4 f Uiso 0.02647 N
C8 0.956(4) 0.611(2) 0.360(7) 1 4 f Uiso 0.02647 C
C9 1.056(4) 0.553(2) 0.552(7) 1 4 f Uiso 0.02647 C
C10 1.311(4) 0.586(2) 0.287(8) 1 4 f Uiso 0.02647 C
C11 1.112(4) 0.667(2) -0.260(9) 1 4 f Uiso 0.02647 C
C12 1.292(4) 0.668(2) -0.281(8) 1 4 f Uiso 0.02647 C
C13 0.871(4) 0.602(2) 0.492(8) 1 4 f Uiso 0.02647 C
C14 0.960(4) 0.549(2) 0.665(8) 1 4 f Uiso 0.02647 C
C15 1.408(4) 0.577(2) 0.393(8) 1 4 f Uiso 0.02647 C
C16 1.107(4) 0.694(2) -0.443(8) 1 4 f Uiso 0.02647 C
C17 1.278(4) 0.694(1) -0.465(9) 1 4 f Uiso 0.02647 C
N18 0.876(3) 0.572(1) 0.629(6) 1 4 f Uiso 0.02647 N
C19 1.420(4) 0.556(2) 0.570(7) 1 4 f Uiso 0.02647 C
C20 1.499(4) 0.591(2) 0.303(7) 1 4 f Uiso 0.02647 C
N21 1.188(3) 0.706(1) -0.545(6) 1 4 f Uiso 0.02647 N
Zn22 0.7429(5) 0.5712(2) 0.7943(9) 1 4 f Uiso 0.02647 Zn
C23 1.529(4) 0.549(2) 0.679(7) 1 4 f Uiso 0.02647 C
C24 1.601(4) 0.581(2) 0.409(8) 1 4 f Uiso 0.02647 C
Zn25 1.178(1) 0.75 -0.754(3) 1 2 e Uiso 0.02647 Zn
I26 0.7710(3) 0.5085(1) 1.0518(6) 1 4 f Uiso 0.02647 I
I27 0.7080(3) 0.6473(1) 0.9534(5) 1 4 f Uiso 0.02647 I
N28 1.613(3) 0.559(1) 0.603(6) 1 4 f Uiso 0.02647 N
I29 0.9930(4) 0.7445(4) -0.9085(8) 0.5 4 f Uiso 0.02647 I
I30 1.3498(4) 0.7577(3) -0.9162(8) 0.5 4 f Uiso 0.02647 I
P31 0.743(2) -0.263(1) -0.415(4) 0.47 4 f Uiso 0.02647 P
P32 0.580(3) -0.25 -0.332(7) 0.94 2 e Uiso 0.02647 P
P33 0.603(2) -0.297(1) -0.569(5) 0.47 4 f Uiso 0.02647 P
P34 0.627(3) -0.2269(9) -0.629(5) 0.47 4 f Uiso 0.02647 P

loop_
_atom_type_symbol
_atom_type_description
_atom_type_scat_dispersion_real
_atom_type_scat_dispersion_imag
_atom_type_scat_source
C C 0.0024 0.0013 'International Tables for Crystallography, Vol. C'
I I -0.5797 1.5647 'International Tables for Crystallography, Vol. C'
N N 0.0049 0.0027 'International Tables for Crystallography, Vol. C'
P P 0.0887 0.0799 'International Tables for Crystallography, Vol. C'
Zn Zn 0.3193 1.2372 'International Tables for Crystallography, Vol. C'

loop_
_geom_angle_atom_site_label_1
_geom_angle_atom_site_label_2
_geom_angle_atom_site_label_3
_geom_angle
_geom_angle_site_symmetry_1
_geom_angle_site_symmetry_3
C3 C4 N1 13(1) 1_555 1_555
C3 C4 C2 18(4) 1_555 1_555

loop_
_geom_bond_atom_site_label_1
_geom_bond_atom_site_label_2
_geom_bond_distance
_geom_bond_site_symmetry_2
N1 C3 1.32(5) 1_555
N1 C2 1.44(5) 1_555
N1 N7 2.34(5) 1_555
N1 C4 2.45(7) 1_555
N1 C6 2.45(6) 1_555
N1 N5 2.46(5) 1_555
N1 C10 2.73(7) 1_555
N1 C11 2.78(7) 1_555
N1 C8 2.88(6) 1_555
N1 N21 3.66(5) 1_556
N1 C9 3.71(7) 1_555
N1 C12 3.74(7) 1_555
C2 N5 1.35(5) 1_555
C2 C4 1.38(6) 1_555
C2 N1 1.44(5) 1_555
C2 C10 2.22(6) 1_555
C2 C3 2.33(6) 1_555
C2 C9 2.40(7) 1_555
C2 C8 2.46(7) 1_555
C2 N7 2.69(6) 1_555
C2 C15 3.48(7) 1_555
C2 C16 3.66(6) 1_556
C2 N21 3.72(6) 1_556
C2 C14 3.73(7) 1_555
C2 C13 3.76(7) 1_555
C2 C6 3.77(7) 1_555
C3 N1 1.32(5) 1_555
C3 N7 1.32(5) 1_555
C3 C6 1.58(5) 1_555
C3 C2 2.33(6) 1_555
C3 C10 2.37(6) 1_555
C3 C11 2.48(8) 1_555
C3 C12 2.61(8) 1_555
C3 N5 2.75(6) 1_555
C3 C4 3.60(7) 1_555
C3 C15 3.62(7) 1_555
C4 C2 1.38(6) 1_555
C4 C9 1.39(5) 1_555
C4 C8 1.45(6) 1_555
C4 N5 2.31(7) 1_555
C4 C14 2.44(7) 1_555
C4 N1 2.45(7) 1_555
C4 C13 2.48(7) 1_555
C4 N18 2.84(7) 1_555
C4 C11 3.44(6) 1_556
C4 C10 3.45(7) 1_555
C4 C16 3.59(6) 1_556
C4 C3 3.60(7) 1_555
N5 C10 1.25(5) 1_555
N5 C2 1.35(5) 1_555
N5 C15 2.26(6) 1_555
N5 C4 2.31(7) 1_555
N5 N7 2.41(5) 1_555
N5 N1 2.46(5) 1_555
N5 C19 2.69(7) 1_555
N5 C9 2.69(6) 1_555
N5 C3 2.75(6) 1_555
N5 C20 3.52(6) 1_555
N5 C8 3.63(7) 1_555
N5 C12 3.64(6) 1_556
N5 C17 3.78(6) 1_556
N5 C6 3.79(6) 1_556
C6 C11 1.29(6) 1_555
C6 C12 1.40(5) 1_555
C6 C3 1.58(5) 1_555
C6 C16 2.34(6) 1_555
C6 N1 2.45(6) 1_555
C6 C17 2.46(7) 1_555
C6 N7 2.50(7) 1_555
C6 N21 2.82(7) 1_555
C6 I30 3.62(5) 4_566
C6 C2 3.77(7) 1_555
C6 N5 3.79(6) 1_554
N7 C3 1.32(5) 1_555
N7 C10 1.48(5) 1_555
N7 N1 2.34(5) 1_555
N7 N5 2.41(5) 1_555
N7 C15 2.46(7) 1_555
N7 C6 2.50(7) 1_555
N7 C2 2.69(6) 1_555
N7 C20 2.74(6) 1_555
N7 C12 2.97(7) 1_555
N7 C11 3.65(7) 1_555
N7 C19 3.70(7) 1_555
C8 C4 1.45(6) 1_555
C8 C13 1.46(5) 1_555
C8 N18 2.42(5) 1_555
C8 C9 2.43(7) 1_555
C8 C2 2.46(7) 1_555
C8 C14 2.73(6) 1_555
C8 N1 2.88(6) 1_555
C8 C16 3.38(6) 1_556
C8 C11 3.48(7) 1_556
C8 N5 3.63(7) 1_555
C9 C4 1.39(5) 1_555
C9 C14 1.49(5) 1_555
C9 C2 2.40(7) 1_555
C9 C8 2.43(7) 1_555
C9 N18 2.45(6) 1_555
C9 N5 2.69(6) 1_555
C9 C13 2.78(6) 1_555
C9 N1 3.71(7) 1_555
C9 C11 3.74(7) 1_556
C10 N5 1.25(5) 1_555
C10 C15 1.38(6) 1_555
C10 N7 1.48(5) 1_555
C10 C2 2.22(6) 1_555
C10 C3 2.37(6) 1_555
C10 C19 2.38(7) 1_555
C10 C20 2.39(7) 1_555
C10 N1 2.73(7) 1_555
C10 C4 3.45(7) 1_555
C10 C24 3.70(7) 1_555
C10 C17 3.70(6) 1_556
C10 C23 3.76(7) 1_555
C10 C12 3.79(6) 1_556
C11 C6 1.29(6) 1_555
C11 C16 1.45(6) 1_555
C11 C12 2.31(6) 1_555
C11 N21 2.47(6) 1_555
C11 C3 2.48(8) 1_555
C11 C17 2.73(6) 1_555
C11 N1 2.78(7) 1_555
C11 C4 3.44(6) 1_554
C11 C8 3.48(7) 1_554
C11 N7 3.65(7) 1_555
C11 I29 3.71(5) 1_556
C11 C9 3.74(7) 1_554
C12 C6 1.40(5) 1_555
C12 C17 1.43(6) 1_555
C12 C11 2.31(6) 1_555
C12 N21 2.37(6) 1_555
C12 C16 2.61(6) 1_555
C12 C3 2.61(8) 1_555
C12 N7 2.97(7) 1_555
C12 I30 3.32(4) 4_566
C12 N5 3.64(6) 1_554
C12 I30 3.66(4) 1_556
C12 N1 3.74(7) 1_555
C12 C10 3.79(6) 1_554
C13 N18 1.29(5) 1_555
C13 C8 1.46(5) 1_555
C13 C14 2.22(6) 1_555
C13 C4 2.48(7) 1_555
C13 C9 2.78(6) 1_555
C13 Zn22 2.84(6) 1_555
C13 C24 3.49(7) 1_455
C13 N28 3.68(7) 1_455
C13 C2 3.76(7) 1_555
C14 N18 1.28(5) 1_555
C14 C9 1.49(5) 1_555
C14 C13 2.22(6) 1_555
C14 C4 2.44(7) 1_555
C14 C8 2.73(6) 1_555
C14 Zn22 3.04(6) 1_555
C14 C2 3.73(7) 1_555
C15 C19 1.32(5) 1_555
C15 C10 1.38(6) 1_555
C15 C20 1.41(6) 1_555
C15 N5 2.26(6) 1_555
C15 C24 2.45(7) 1_555
C15 N7 2.46(7) 1_555
C15 C23 2.46(7) 1_555
C15 N28 2.87(7) 1_555
C15 C2 3.48(7) 1_555
C15 C3 3.62(7) 1_555
C16 N21 1.33(4) 1_555
C16 C11 1.45(6) 1_555
C16 C17 2.19(5) 1_555
C16 C6 2.34(6) 1_555
C16 C12 2.61(6) 1_555
C16 Zn25 2.86(6) 1_555
C16 N21 3.30(5) 4_565
C16 C8 3.38(6) 1_554
C16 C16 3.39(9) 4_565
C16 I29 3.57(5) 1_555
C16 C4 3.59(6) 1_554
C16 C2 3.66(6) 1_554
C16 I29 3.73(5) 4_565
C17 N21 1.26(5) 1_555
C17 C12 1.43(6) 1_555
C17 C16 2.19(5) 1_555
C17 C6 2.46(7) 1_555
C17 C11 2.73(6) 1_555
C17 Zn25 2.76(6) 1_555
C17 N21 3.30(5) 4_565
C17 C17 3.44(9) 4_565
C17 I30 3.49(5) 4_565
C17 C10 3.70(6) 1_554
C17 I30 3.71(5) 1_555
C17 N5 3.78(6) 1_554
N18 C14 1.28(5) 1_555
N18 C13 1.29(5) 1_555
N18 Zn22 2.09(4) 1_555
N18 C8 2.42(5) 1_555
N18 C9 2.45(6) 1_555
N18 C4 2.84(7) 1_555
N18 N28 3.35(5) 1_455
N18 C24 3.66(7) 1_455
N18 I26 3.71(4) 1_555
C19 C15 1.32(5) 1_555
C19 C23 1.51(5) 1_555
C19 C20 2.35(6) 1_555
C19 C10 2.38(7) 1_555
C19 N28 2.44(5) 1_555
C19 N5 2.69(7) 1_555
C19 C24 2.73(7) 1_555
C19 N7 3.70(7) 1_555
C20 C15 1.41(6) 1_555
C20 C24 1.44(5) 1_555
C20 C19 2.35(6) 1_555
C20 C10 2.39(7) 1_555
C20 N28 2.51(5) 1_555
C20 N7 2.74(6) 1_555
C20 C23 2.77(6) 1_555
C20 N5 3.52(6) 1_555
C20 P33 3.72(6) 1_666
N21 C17 1.26(5) 1_555
N21 C16 1.33(4) 1_555
N21 Zn25 1.91(4) 1_555
N21 C12 2.37(6) 1_555
N21 C11 2.47(6) 1_555
N21 N21 2.70(7) 4_565
N21 C6 2.82(7) 1_555
N21 C17 3.30(5) 4_565
N21 C16 3.30(5) 4_565
N21 I29 3.47(4) 1_555
N21 I30 3.50(4) 4_565
N21 I29 3.59(4) 4_565
N21 N1 3.66(5) 1_554
N21 I30 3.67(4) 1_555
N21 C2 3.72(6) 1_554
Zn22 N28 2.01(4) 1_455
Zn22 N18 2.09(4) 1_555
Zn22 I26 2.549(6) 1_555
Zn22 I27 2.600(7) 1_555
Zn22 C13 2.84(6) 1_555
Zn22 C23 2.84(5) 1_455
Zn22 C24 2.96(6) 1_455
Zn22 C14 3.04(6) 1_555
C23 N28 1.26(5) 1_555
C23 C19 1.51(5) 1_555
C23 C24 2.29(7) 1_555
C23 C15 2.46(7) 1_555
C23 C20 2.77(6) 1_555
C23 Zn22 2.84(5) 1_655
C23 C10 3.76(7) 1_555
C24 N28 1.42(5) 1_555
C24 C20 1.44(5) 1_555
C24 C23 2.29(7) 1_555
C24 C15 2.45(7) 1_555
C24 C19 2.73(7) 1_555
C24 Zn22 2.96(6) 1_655
C24 C13 3.49(7) 1_655
C24 N18 3.66(7) 1_655
C24 C10 3.70(7) 1_555
C24 P33 3.72(6) 1_666
Zn25 N21 1.91(4) 1_555
Zn25 N21 1.91(4) 4_565
Zn25 I29 2.48(2) 1_555
Zn25 I29 2.48(2) 4_565
Zn25 I30 2.52(2) 1_555
Zn25 I30 2.52(2) 4_565
Zn25 C17 2.76(6) 1_555
Zn25 C17 2.76(6) 4_565
Zn25 C16 2.86(6) 1_555
Zn25 C16 2.86(6) 4_565
I26 Zn22 2.549(6) 1_555
I26 N18 3.71(4) 1_555
I26 N28 3.73(4) 1_455
I27 Zn22 2.600(7) 1_555
I27 N28 3.65(4) 1_455
I27 P31 3.71(3) 1_566
N28 C23 1.26(5) 1_555
N28 C24 1.42(5) 1_555
N28 Zn22 2.01(4) 1_655
N28 C19 2.44(5) 1_555
N28 C20 2.51(5) 1_555
N28 C15 2.87(7) 1_555
N28 N18 3.35(5) 1_655
N28 I27 3.65(4) 1_655
N28 C13 3.68(7) 1_655
N28 I26 3.73(4) 1_655
I29 I29 0.34(3) 4_565
I29 Zn25 2.48(2) 1_555
I29 N21 3.47(4) 1_555
I29 C16 3.57(5) 1_555
I29 N21 3.59(4) 4_565
I29 C11 3.71(5) 1_554
I29 C16 3.73(5) 4_565
I30 I30 0.47(2) 4_565
I30 Zn25 2.52(2) 1_555
I30 C12 3.32(4) 4_564
I30 C17 3.49(5) 4_565
I30 N21 3.50(4) 4_565
I30 C6 3.62(5) 4_564
I30 C12 3.66(4) 1_554
I30 N21 3.67(4) 1_555
I30 C17 3.71(5) 1_555
P31 P31 0.77(6) 4_545
P31 P34 1.96(3) 4_545
P31 P34 2.22(4) 1_555
P31 P33 2.22(4) 1_555
P31 P32 2.23(4) 1_555
P31 P33 2.67(4) 4_545
P31 I27 3.71(3) 1_544
P32 P33 2.15(5) 1_555
P32 P33 2.15(5) 4_545
P32 P34 2.19(4) 1_555
P32 P34 2.19(4) 4_545
P32 P31 2.23(4) 1_555
P32 P31 2.23(4) 4_545
P33 P34 0.89(3) 4_545
P33 P32 2.15(5) 1_555
P33 P34 2.21(4) 1_555
P33 P31 2.22(4) 1_555
P33 P31 2.67(4) 4_545
P33 P33 2.88(6) 4_545
P33 C20 3.72(6) 1_444
P33 C24 3.72(6) 1_444
P34 P33 0.89(3) 4_545
P34 P34 1.41(5) 4_545
P34 P31 1.96(3) 4_545
P34 P32 2.19(4) 1_555
P34 P33 2.21(4) 1_555
P34 P31 2.22(4) 1_555
